data_2007322
loop_
_publ_author_name
'Swenson, Dale C.'
'Yamamoto, Michiharu'
'Burton, Donald J.'

_publ_section_title
;
 3,4,5,6-Tetrafluoro-1,2,7,8-tetrakis(trifluoromethyl)phenanthrene and
 3,4,7,8-Tetrafluoro-1,2,5,6-tetrakis(trifluoromethyl)anthracene
;
_journal_issue 6
_journal_name_full 'Acta Crystallographica Section C'
_journal_page_first 846
_journal_page_last 849
_journal_paper_doi 10.1107/S0108270197019951
_journal_volume 54
_journal_year 1998
_chemical_formula_moiety 'C18 H2 F16'
_chemical_formula_sum 'C18 H2 F16'
_chemical_formula_weight 522.20
_chemical_name_systematic ?
_space_group_IT_number 14
_symmetry_cell_setting monoclinic
_symmetry_space_group_name_Hall '-P 2ybc'
_symmetry_space_group_name_H-M 'P 1 21/c 1'
_audit_creation_method SHELXL
_cell_angle_alpha 90.00
_cell_angle_beta 114.49(2)
_cell_angle_gamma 90.00
_cell_formula_units_Z 4
_cell_length_a 8.2910(10)
_cell_length_b 26.735(5)
_cell_length_c 8.5670(10)
_cell_measurement_reflns_used 22
_cell_measurement_temperature 293(2)
_cell_measurement_theta_max 15.1
_cell_measurement_theta_min 10.5
_cell_volume 1728.1(5)
_computing_cell_refinement 'CAD-4 Operations Manual'
_computing_data_collection 'CAD-4 Operations Manual (Enraf-Nonius, 1977)'
_computing_data_reduction 'PROCESS in MolEN (Fair, 1990)'
_computing_molecular_graphics SHELXTL
_computing_publication_material SHELXTL
_computing_structure_refinement 'SHELXTL (Sheldrick, 1995)'
_computing_structure_solution 'MULTAN80 (Main et al., 1980)'
_diffrn_ambient_temperature 291(2)
_diffrn_measurement_device 'Enraf-Nonius CAD-4'
_diffrn_measurement_method \q/2\q
_diffrn_radiation_monochromator graphite
_diffrn_radiation_source 'fine-focus sealed tube'
_diffrn_radiation_type MoK\a
_diffrn_radiation_wavelength 0.71070
_diffrn_reflns_av_R_equivalents 0.022
_diffrn_reflns_av_sigmaI/netI 0.034
_diffrn_reflns_limit_h_max 7
_diffrn_reflns_limit_h_min -10
_diffrn_reflns_limit_k_max 34
_diffrn_reflns_limit_k_min -24
_diffrn_reflns_limit_l_max 10
_diffrn_reflns_limit_l_min -11
_diffrn_reflns_number 8254
_diffrn_reflns_theta_max 27.5
_diffrn_reflns_theta_min 2.5
_diffrn_standards_decay_% <1
_diffrn_standards_interval_time 240
_diffrn_standards_number 4
_exptl_absorpt_coefficient_mu 0.239
_exptl_absorpt_correction_type none
_exptl_crystal_colour colorless
_exptl_crystal_density_diffrn 2.007
_exptl_crystal_density_method 'not measured'
_exptl_crystal_description prism
_exptl_crystal_F_000 1016
_exptl_crystal_size_max 0.55
_exptl_crystal_size_mid 0.36
_exptl_crystal_size_min 0.26
_refine_diff_density_max 0.319
_refine_diff_density_min -0.242
_refine_ls_extinction_coef 0.0186(17)
_refine_ls_extinction_method SHELXL
_refine_ls_goodness_of_fit_all 1.100
_refine_ls_goodness_of_fit_obs 1.065
_refine_ls_hydrogen_treatment 'H atoms: see below'
_refine_ls_matrix_type full
_refine_ls_number_parameters 329
_refine_ls_number_reflns 3815
_refine_ls_number_restraints 2
_refine_ls_restrained_S_all 1.103
_refine_ls_restrained_S_obs 1.067
_refine_ls_R_factor_all 0.080
_refine_ls_R_factor_obs .044
_refine_ls_shift/esd_max 0.025
_refine_ls_shift/esd_mean 0.002
_refine_ls_structure_factor_coef Fsqd
_refine_ls_weighting_details 'w = 1/[\s^2^(Fo^2^)+(0.0495P)^2^+1.091P] where P = (Fo^2^+2Fc^2^)/3'
_refine_ls_weighting_scheme calc
_refine_ls_wR_factor_all 0.140
_refine_ls_wR_factor_obs .110
_reflns_number_observed 2639
_reflns_number_total 3816
_reflns_observed_criterion I>2\s(I)
_cod_data_source_file fg1361.cif
_cod_data_source_block 1
_cod_depositor_comments
;
The following automatic conversions were performed:

'_refine_ls_weighting_scheme' value 'calc w =
1/[\s^2^(Fo^2^)+(0.0495P)^2^+1.091P] where P = (Fo^2^+2Fc^2^)/3' was
changed to 'calc'. New tag '_refine_ls_weighting_details' was
created. The value of the new tag was set to 'w =
1/[\s^2^(Fo^2^)+(0.0495P)^2^+1.091P] where P = (Fo^2^+2Fc^2^)/3'.

Automatic conversion script
Id: cif_fix_values 3143 2015-03-26 13:38:13Z robertas 
;
_cod_original_cell_volume 1728.1(4)
_cod_original_sg_symbol_H-M 'P 21'
_cod_database_code 2007322

loop_
_symmetry_equiv_pos_as_xyz
'x, y, z'
'-x, y+1/2, -z+1/2'
'-x, -y, -z'
'x, -y-1/2, z-1/2'

loop_
_atom_site_aniso_label
_atom_site_aniso_U_11
_atom_site_aniso_U_22
_atom_site_aniso_U_33
_atom_site_aniso_U_12
_atom_site_aniso_U_13
_atom_site_aniso_U_23
C1 .0547(14) .0404(13) .0445(13) .0003(11) .0228(11) .0026(10)
C2 .0538(14) .0426(13) .0440(13) .0046(11) .0154(11) .0014(10)
C3 .0361(12) .0501(15) .0543(14) .0045(10) .0128(11) -.0001(12)
F3 .0371(8) .0880(13) .0730(11) .0084(8) .0110(7) .0136(9)
C4 .0386(12) .0417(13) .0490(13) -.0015(10) .0194(10) -.0002(10)
F4 .0375(7) .0744(11) .0648(9) -.0065(7) .0219(7) .0117(8)
C5 .0376(11) .0343(11) .0409(11) -.0005(9) .0175(9) -.0017(9)
C6 .0337(11) .0365(12) .0422(12) -.0025(9) .0168(9) -.0028(9)
C7 .0366(11) .0515(15) .0485(13) .0020(10) .0214(10) .0015(11)
F7 .0488(9) .0924(13) .0590(9) .0173(8) .0335(7) .0077(9)
C8 .0492(13) .060(2) .0426(13) -.0038(12) .0248(11) .0014(11)
F8 .0669(10) .110(2) .0531(9) .0102(10) .0370(8) .0213(9)
C9 .0444(12) .0439(13) .0409(12) -.0040(10) .0127(10) .0010(10)
C10 .0369(11) .0438(13) .0458(12) .0001(10) .0155(10) -.0013(10)
C11 .0341(11) .0433(13) .0409(11) -.0013(9) .0158(9) -.0030(10)
C12 .0348(12) .068(2) .0493(14) .0030(11) .0214(11) .0031(12)
C13 .0419(13) .069(2) .0487(14) -.0046(12) .0249(11) .0055(12)
C14 .0412(12) .0383(12) .0415(11) -.0019(9) .0184(10) -.0023(10)
C15 .068(2) .061(2) .062(2) -.004(2) .027(2) .014(2)
F15A .080(2) .078(2) .090(2) -.0312(12) .0273(13) .0142(13)
F15B .100(2) .123(2) .081(2) -.015(2) .063(2) .0027(15)
F15C .100(2) .078(2) .144(3) .0113(14) .050(2) .067(2)
C16 .072(2) .064(2) .047(2) .014(2) .014(2) .005(2)
F16A .111(2) .137(2) .0545(12) .041(2) .0354(13) .0302(14)
F16B .079(2) .110(2) .0647(13) -.0124(14) -.0116(11) .0138(13)
F16C .100(2) .0653(15) .083(2) .0367(13) .0182(14) .0196(11)
C17 .063(2) .056(2) .0453(14) .0036(13) .0138(12) .0053(12)
F17A .0950(14) .110(2) .0439(9) .0206(12) .0256(9) .0075(9)
F17B .0580(10) .0767(13) .0593(10) .0080(9) -.0002(8) .0024(9)
F17C .115(2) .0530(11) .0738(12) -.0044(10) .0264(11) .0157(9)
C18 .0462(14) .063(2) .060(2) .0105(13) .0203(12) .0067(14)
F18A .0823(13) .0631(11) .0854(13) .0283(10) .0349(10) .0159(10)
F18B .0809(13) .100(2) .0763(12) .0379(11) .0430(10) .0053(11)
F18C .0393(9) .0902(14) .121(2) -.0019(9) .0258(10) .0044(12)

loop_
_atom_site_label
_atom_site_fract_x
_atom_site_fract_y
_atom_site_fract_z
_atom_site_U_iso_or_equiv
_atom_site_thermal_displace_type
_atom_site_calc_flag
_atom_site_refinement_flags
_atom_site_occupancy
_atom_site_disorder_group
_atom_site_type_symbol
C1 -.2391(3) .18451(9) -.4915(3) .0458(6) Uani d D 1 . C
C2 -.4237(3) .18513(10) -.5583(3) .0485(6) Uani d D 1 . C
C3 -.5039(3) .15946(10) -.4687(3) .0488(6) Uani d . 1 . C
F3 -.6812(2) .15738(7) -.5254(2) .0699(5) Uani d . 1 . F
C4 -.4084(3) .13521(9) -.3177(3) .0427(5) Uani d . 1 . C
F4 -.5021(2) .11007(6) -.2491(2) .0587(4) Uani d . 1 . F
C5 -.2234(3) .13368(8) -.2457(3) .0372(5) Uani d . 1 . C
C6 -.1159(3) .10924(8) -.0834(3) .0371(5) Uani d . 1 . C
C7 -.1683(3) .10299(10) .0502(3) .0443(5) Uani d . 1 . C
F7 -.3150(2) .12471(7) .0463(2) .0630(5) Uani d . 1 . F
C8 -.0663(3) .07773(11) .1977(3) .0487(6) Uani d . 1 . C
F8 -.1322(2) .07473(8) .3163(2) .0728(5) Uani d . 1 . F
C9 .0955(3) .05640(9) .2230(3) .0447(5) Uani d . 1 . C
C10 .1552(3) .06284(9) .0934(3) .0427(5) Uani d . 1 . C
C11 .0579(3) .09267(9) -.0522(3) .0393(5) Uani d . 1 . C
C12 .1325(3) .11157(11) -.1652(3) .0496(6) Uani d . 1 . C
H12 .248(4) .1036(11) -.144(4) .059(8) Uiso d . 1 . H
C13 .0454(3) .14379(11) -.2917(3) .0510(6) Uani d . 1 . C
H13 .101(4) .1562(10) -.349(4) .051(7) Uiso d . 1 . H
C14 -.1392(3) .15557(9) -.3434(3) .0399(5) Uani d . 1 . C
C15 -.1353(5) .21765(14) -.5614(5) .0636(9) Uani d PD .887(3) 1 C
F15A .0135(3) .23526(9) -.4359(3) .0851(8) Uani d P .887(3) 1 F
F15B -.0840(4) .19457(12) -.6699(3) .0928(9) Uani d P .887(3) 1 F
F15C -.2243(4) .25845(10) -.6343(4) .1076(11) Uani d P .887(3) 1 F
C15' -.155(2) .2092(6) -.6017(2) .064 Uiso d PGD .113(3) 2 C
F15D -.043(3) .1767(7) -.617(3) .095 Uiso d PG .113(3) 2 F
F15E -.267(2) .2245(8) -.754(2) .095 Uiso d PG .113(3) 2 F
F15F -.067(3) .2478(8) -.510(2) .095 Uiso d PG .113(3) 2 F
C16 -.5424(5) .20824(15) -.7309(4) .0644(9) Uani d PD .887(3) 1 C
F16A -.4712(4) .20652(11) -.8437(3) .1005(9) Uani d P .887(3) 1 F
F16B -.6956(3) .18380(11) -.8049(3) .0984(9) Uani d P .887(3) 1 F
F16C -.5798(4) .25518(9) -.7164(3) .0894(8) Uani d P .887(3) 1 F
C16' -.549(2) .2237(4) -.684(2) .064 Uiso d PGD .113(3) 2 C
F16D -.587(3) .2032(7) -.835(3) .097 Uiso d PG .113(3) 2 F
F16E -.697(2) .2325(7) -.666(2) .097 Uiso d PG .113(3) 2 F
F16F -.464(2) .2663(6) -.672(3) .097 Uiso d PG .113(3) 2 F
C17 .2045(4) .03071(11) .3948(3) .0573(7) Uani d . 1 . C
F17A .1593(3) .04611(9) .5176(2) .0839(6) Uani d . 1 . F
F17B .3762(2) .04166(7) .4493(2) .0728(5) Uani d . 1 . F
F17C .1874(3) -.01866(7) .3838(3) .0847(6) Uani d . 1 . F
C18 .3220(4) .03747(12) .0999(4) .0569(7) Uani d . 1 . C
F18A .3590(3) -.00490(7) .1890(3) .0769(6) Uani d . 1 . F
F18B .3038(3) .02343(8) -.0568(3) .0822(6) Uani d . 1 . F
F18C .4630(2) .06655(8) .1645(3) .0860(6) Uani d . 1 . F

loop_
_atom_type_symbol
_atom_type_description
_atom_type_scat_dispersion_real
_atom_type_scat_dispersion_imag
_atom_type_scat_source
C C 0.0033 0.0016 'International Tables Vol C Tables 4.2.6.8 and 6.1.1.4'
H H 0.0000 0.0000 'International Tables Vol C Tables 4.2.6.8 and 6.1.1.4'
F F 0.0171 0.0103 'International Tables Vol C Tables 4.2.6.8 and 6.1.1.4'

loop_
_geom_angle_atom_site_label_1
_geom_angle_atom_site_label_2
_geom_angle_atom_site_label_3
_geom_angle
_geom_angle_publ_flag
C2 C1 C14 120.5(2) no
C2 C1 C15 122.4(2) no
C14 C1 C15 116.9(2) no
C2 C1 C15' 116.4(7) ?
C14 C1 C15' 122.4(7) ?
C3 C2 C1 117.6(2) no
C3 C2 C16 118.1(3) no
C1 C2 C16 124.0(3) no
C3 C2 C16' 112.1(6) ?
C1 C2 C16' 127.1(6) ?
F3 C3 C4 116.1(2) no
F3 C3 C2 121.6(2) no
C4 C3 C2 122.3(2) no
F4 C4 C3 116.1(2) no
C5 C4 F4 121.7(2) yes
C3 C4 C5 122.0(2) no
C4 C5 C14 116.5(2) no
C4 C5 C6 124.0(2) yes
C14 C5 C6 119.4(2) no
C7 C6 C11 116.4(2) no
C5 C6 C7 124.2(2) yes
C11 C6 C5 119.3(2) no
F7 C7 C8 116.4(2) no
C6 C7 F7 121.2(2) yes
C8 C7 C6 122.2(2) no
F8 C8 C7 116.0(2) no
F8 C8 C9 121.9(2) no
C7 C8 C9 122.2(2) no
C8 C9 C10 117.5(2) no
C8 C9 C17 118.7(2) no
C10 C9 C17 123.7(2) no
C9 C10 C11 120.5(2) no
C9 C10 C18 122.0(2) no
C11 C10 C18 117.4(2) no
C10 C11 C6 120.2(2) no
C10 C11 C12 122.9(2) no
C6 C11 C12 116.6(2) no
C13 C12 C11 122.2(2) no
C13 C12 H12 118.(2) ?
C11 C12 H12 119.(2) ?
C12 C13 C14 122.5(2) no
C12 C13 H13 118.(2) ?
C14 C13 H13 119.(2) ?
C5 C14 C1 120.2(2) no
C5 C14 C13 116.6(2) no
C1 C14 C13 123.0(2) no
F15C C15 F15B 109.4(3) ?
F15C C15 F15A 103.7(3) ?
F15B C15 F15A 105.6(3) ?
F15C C15 C1 111.8(3) ?
F15B C15 C1 113.8(3) ?
F15A C15 C1 111.8(3) ?
F15F C15' F15E 109.5 ?
F15F C15' F15D 109.5 ?
F15E C15' F15D 109.5 ?
F15F C15' C1 105.1(15) ?
F15E C15' C1 115.7(13) ?
F15D C15' C1 107.4(15) ?
F16C C16 F16A 107.2(3) ?
F16C C16 F16B 107.4(3) ?
F16A C16 F16B 105.1(3) ?
F16C C16 C2 112.3(3) ?
F16A C16 C2 112.9(3) ?
F16B C16 C2 111.6(3) ?
F16E C16' F16D 109.5 ?
F16E C16' F16F 109.5 ?
F16D C16' F16F 109.5 ?
F16E C16' C2 115.4(12) ?
F16D C16' C2 102.9(13) ?
F16F C16' C2 109.8(12) ?
F17A C17 F17C 108.1(2) ?
F17A C17 F17B 105.5(2) ?
F17C C17 F17B 108.1(2) ?
F17A C17 C9 112.1(2) ?
F17C C17 C9 112.0(2) ?
F17B C17 C9 110.8(2) ?
F18C C18 F18A 107.9(2) ?
F18C C18 F18B 107.3(2) ?
F18A C18 F18B 103.9(2) ?
F18C C18 C10 112.8(2) ?
F18A C18 C10 113.1(2) ?
F18B C18 C10 111.4(2) ?

loop_
_geom_bond_atom_site_label_1
_geom_bond_atom_site_label_2
_geom_bond_site_symmetry_2
_geom_bond_distance
_geom_bond_publ_flag
C1 C2 . 1.395(4) no
C1 C14 . 1.422(3) no
C1 C15 . 1.521(4) ?
C1 C15' . 1.527(6) ?
C2 C3 . 1.387(4) no
C2 C16 . 1.527(4) ?
C2 C16' . 1.542(6) ?
C3 F3 . 1.344(3) yes
C3 C4 . 1.368(4) no
C4 F4 . 1.334(3) yes
C4 C5 . 1.397(3) no
C5 C14 . 1.419(3) no
C5 C6 . 1.459(3) no
C6 C7 . 1.392(3) no
C6 C11 . 1.423(3) no
C7 F7 . 1.336(3) yes
C7 C8 . 1.372(4) no
C8 F8 . 1.341(3) yes
C8 C9 . 1.390(4) no
C9 C10 . 1.401(3) no
C9 C17 . 1.534(4) ?
C10 C11 . 1.417(3) no
C10 C18 . 1.521(3) ?
C11 C12 . 1.440(3) no
C12 C13 . 1.337(4) yes
C12 H12 . .92(3) ?
C13 C14 . 1.441(3) no
C13 H13 . .87(3) ?
C15 F15C . 1.320(4) ?
C15 F15B . 1.324(4) ?
C15 F15A . 1.342(4) ?
C15' F15F . 1.32 ?
C15' F15E . 1.32 ?
C15' F15D . 1.32 ?
C16 F16C . 1.311(4) ?
C16 F16A . 1.326(5) ?
C16 F16B . 1.332(5) ?
C16' F16E . 1.32 ?
C16' F16D . 1.32 ?
C16' F16F . 1.32 ?
C17 F17A . 1.320(3) ?
C17 F17C . 1.327(3) ?
C17 F17B . 1.334(3) ?
C18 F18C . 1.320(4) ?
C18 F18A . 1.328(3) ?
C18 F18B . 1.341(3) ?
F3 F4 . 2.548(2) yes
F3 F16B . 2.452(3) no
F4 F7 . 2.390(2) yes
F7 F8 . 2.554(2) yes
F8 F17A . 2.438(3) no
F15C F16C . 2.733(4) no
F17A F18B . 2.506(3) no

loop_
_geom_torsion_atom_site_label_1
_geom_torsion_atom_site_label_2
_geom_torsion_atom_site_label_3
_geom_torsion_atom_site_label_4
_geom_torsion
_geom_torsion_publ_flag
C2 C1 C15 F15C 25.8(4) ?
C14 C1 C15 F15C -148.8(3) ?
C15' C1 C15 F15C 95.(3) ?
C2 C1 C15 F15B -98.8(4) ?
C14 C1 C15 F15B 86.6(3) ?
C15' C1 C15 F15B -30.(3) ?
C2 C1 C15 F15A 141.6(3) ?
C14 C1 C15 F15A -33.0(4) ?
C15' C1 C15 F15A -149.(3) ?
C2 C1 C15' F15F 115.0(9) ?
C14 C1 C15' F15F -74.6(10) ?
C15 C1 C15' F15F -3.(3) ?
C2 C1 C15' F15E -5.9(13) ?
C14 C1 C15' F15E 164.5(9) ?
C15 C1 C15' F15E -124.(3) ?
C2 C1 C15' F15D -128.5(9) ?
C14 C1 C15' F15D 41.9(11) ?
C15 C1 C15' F15D 113.(3) ?
C14 C1 C2 C3 4.3(4) yes
C15 C1 C2 C3 -170.1(3) ?
C15' C1 C2 C3 174.8(8) ?
C14 C1 C2 C16 -170.1(3) ?
C15 C1 C2 C16 15.5(4) yes
C15' C1 C2 C16 0.5(8) ?
C14 C1 C2 C16' 162.5(7) ?
C15 C1 C2 C16' -11.9(8) ?
C15' C1 C2 C16' -27.0(11) ?
C3 C2 C16 F16C 94.0(4) ?
C1 C2 C16 F16C -91.7(4) ?
C16' C2 C16 F16C 14.1(15) ?
C3 C2 C16 F16A -144.7(3) ?
C1 C2 C16 F16A 29.6(5) ?
C16' C2 C16 F16A 135.(2) ?
C3 C2 C16 F16B -26.6(4) ?
C1 C2 C16 F16B 147.7(3) ?
C16' C2 C16 F16B -107.(2) ?
C3 C2 C16' F16E 11.2(11) ?
C1 C2 C16' F16E -148.0(8) ?
C16 C2 C16' F16E 122.(2) ?
C3 C2 C16' F16D -108.1(8) ?
C1 C2 C16' F16D 92.8(9) ?
C16 C2 C16' F16D 2.4(16) ?
C3 C2 C16' F16F 135.5(8) ?
C1 C2 C16' F16F -23.7(11) ?
C16 C2 C16' F16F -114.(2) ?
C1 C2 C3 F3 -178.8(2) ?
C16 C2 C3 F3 -4.2(4) ?
C16' C2 C3 F3 19.8(7) ?
C1 C2 C3 C4 1.7(4) ?
C16 C2 C3 C4 176.4(3) ?
C16' C2 C3 C4 -159.7(6) ?
F3 C3 C4 F4 3.5(3) ?
C2 C3 C4 F4 -177.0(2) ?
F3 C3 C4 C5 178.9(2) ?
C2 C3 C4 C5 -1.6(4) ?
F4 C4 C5 C14 170.8(2) ?
C3 C4 C5 C14 -4.3(3) ?
F4 C4 C5 C6 -6.2(4) ?
C3 C4 C5 C6 178.6(2) ?
C4 C5 C6 C7 -27.6(4) yes
C14 C5 C6 C7 155.5(2) ?
C4 C5 C6 C11 155.9(2) ?
C14 C5 C6 C11 -21.1(3) no
C11 C6 C7 F7 168.4(2) ?
C5 C6 C7 F7 -8.2(4) ?
C11 C6 C7 C8 -6.4(4) ?
C5 C6 C7 C8 176.9(2) ?
F7 C7 C8 F8 4.6(4) ?
C6 C7 C8 F8 179.6(2) ?
F7 C7 C8 C9 -175.5(2) ?
C6 C7 C8 C9 -0.5(4) ?
F8 C8 C9 C10 -178.2(2) ?
C7 C8 C9 C10 1.9(4) ?
F8 C8 C9 C17 -2.6(4) ?
C7 C8 C9 C17 177.5(3) ?
C8 C9 C17 F17A -21.0(4) ?
C10 C9 C17 F17A 154.3(3) ?
C8 C9 C17 F17C 100.6(3) ?
C10 C9 C17 F17C -84.1(3) ?
C8 C9 C17 F17B -138.6(3) ?
C10 C9 C17 F17B 36.7(4) ?
C8 C9 C10 C11 3.8(4) yes
C17 C9 C10 C11 -171.6(2) ?
C8 C9 C10 C18 -174.6(2) ?
C17 C9 C10 C18 10.1(4) yes
C9 C10 C18 F18C -95.7(3) ?
C11 C10 C18 F18C 85.9(3) ?
C9 C10 C18 F18A 27.1(4) ?
C11 C10 C18 F18A -151.3(2) ?
C9 C10 C18 F18B 143.6(3) ?
C11 C10 C18 F18B -34.8(3) ?
C9 C10 C11 C6 -10.9(4) ?
C18 C10 C11 C6 167.5(2) ?
C9 C10 C11 C12 163.0(2) ?
C18 C10 C11 C12 -18.5(4) ?
C7 C6 C11 C10 11.9(3) ?
C5 C6 C11 C10 -171.3(2) ?
C7 C6 C11 C12 -162.4(2) ?
C5 C6 C11 C12 14.4(3) no
C10 C11 C12 C13 -173.0(3) ?
C6 C11 C12 C13 1.2(4) no
C11 C12 C13 C14 -10.7(4) yes
C4 C5 C14 C1 10.1(3) ?
C6 C5 C14 C1 -172.7(2) ?
C4 C5 C14 C13 -165.5(2) ?
C6 C5 C14 C13 11.7(3) no
C2 C1 C14 C5 -10.4(4) ?
C15 C1 C14 C5 164.3(2) ?
C15' C1 C14 C5 179.6(8) ?
C2 C1 C14 C13 164.9(2) ?
C15 C1 C14 C13 -20.4(4) ?
C15' C1 C14 C13 -5.0(9) ?
C12 C13 C14 C5 4.0(4) no
C12 C13 C14 C1 -171.5(3) ?
